data_7058540
loop_
_publ_author_name
'Mohanty, Monalisa'
'MAURYA, Shailendra K'
'Banerjee, Atanu'
'Patra, Sushree Aradhana'
'Maurya, Mannar Ram'
'Crochet, Aurelien'
'Brzezinski, Krzysztof'
'Dinda, Rupam'

_publ_section_title
;
 In vitro cytotoxicity and catalytic evaluation of dioxidovanadium(V)
 complexes in azohydrazone ligand environment
;
_journal_name_full 'New Journal of Chemistry'
_journal_paper_doi 10.1039/C9NJ01815H
_journal_year 2019
_chemical_formula_moiety 'C24 H16 N4 O5 V, C6 H16 N'
_chemical_formula_sum 'C30 H32 N5 O5 V'
_chemical_formula_weight 593.54
_space_group_crystal_system triclinic
_space_group_IT_number 2
_space_group_name_Hall '-P 1'
_space_group_name_H-M_alt 'P -1'
_symmetry_space_group_name_Hall '-P 1'
_symmetry_space_group_name_H-M 'P -1'
_atom_sites_solution_hydrogens mixed
_atom_sites_solution_primary iterative
_audit_creation_date 2019-03-11
_audit_creation_method SHELXL-2016/6
_audit_update_record
;
2019-03-12 deposited with the CCDC.    2019-06-27 downloaded from the CCDC.
;
_cell_angle_alpha 109.4506(16)
_cell_angle_beta 93.1694(16)
_cell_angle_gamma 112.1972(18)
_cell_formula_units_Z 2
_cell_length_a 9.1706(2)
_cell_length_b 11.5525(2)
_cell_length_c 15.4622(3)
_cell_measurement_reflns_used 38345
_cell_measurement_temperature 100(2)
_cell_measurement_theta_max 76.3680
_cell_measurement_theta_min 4.3520
_cell_volume 1399.05(6)
_computing_cell_refinement 'CrysAlis PRO (Agilent Technologies, 2011)'
_computing_data_reduction 'CrysAlis PRO (Agilent Technologies, 2011)'
_computing_molecular_graphics 'OLEX2 (Dolomanov <i>et al.</i>, 2009)'
_computing_publication_material 'SHELXL-2018/3 (Sheldrick, 2016)'
_computing_structure_refinement 'SHELXL-2018/3 (Sheldrick, 2016)'
_computing_structure_solution 'SHELXT-2016(Sheldrick, 2016)'
_diffrn_ambient_temperature 100(2)
_diffrn_detector 'CCD plate'
_diffrn_detector_area_resol_mean 10.4052
_diffrn_detector_type Atlas
_diffrn_measured_fraction_theta_full 1.000
_diffrn_measured_fraction_theta_max 0.998
_diffrn_measurement_details
;
List of Runs (angles in degrees, time in seconds):

  # Type    Start    End  Width  t~exp~   \w     \q     \k     \f   Frames
#--------------------------------------------------------------------------
  1  \w    -79.00 -16.00   1.00    1.00    --    0.00 151.00  59.00   63
  2  \w    -60.00   1.00   1.00    1.00    --    0.00 122.00-101.00   61
  3  \w   -143.00 -74.00   1.00    1.18    --  -59.00-122.00 177.00   69
  4  \w   -147.00 -56.00   1.00    1.18    --  -59.00-151.00  15.00   91
  5  \w    -94.00   1.00   1.00    1.18    --  -59.00 122.00-101.00   95
  6  \w     37.00 135.00   1.00    1.18    --   59.00-151.00  15.00   98
  7  \w     79.00 146.00   1.00    1.18    --   59.00 151.00  59.00   67
  8  \w     21.00 119.00   1.00    1.18    --   59.00-122.00 177.00   98
  9  \w     96.00 178.00   1.00    1.18    --  118.00 122.00-101.00   82
 10  \w     37.00 135.00   1.00    1.18    --  118.00-151.00  15.00   98
 11  \w     34.00 119.00   1.00    1.18    --  118.00-122.00 177.00   85
 12  \w     78.00 171.00   1.00    1.18    --  118.00 151.00  59.00   93
 13  \w    -37.00  84.00   1.00    1.00    --    0.00  57.00   0.00  121
 14  \w      1.00  47.00   1.00    1.00    --    0.00 -99.00-150.00   46
 15  \w   -143.00 -73.00   1.00    1.18    --  -59.00-125.00 -60.00   70
 16  \w   -143.00 -22.00   1.00    1.18    --  -59.00 -57.00-150.00  121
 17  \w   -143.00 -22.00   1.00    1.18    --  -59.00 -38.00 -60.00  121
 18  \w   -148.00 -79.00   1.00    1.18    --  -59.00 -99.00 -60.00   69
 19  \w     94.00 143.00   1.00    1.18    --   59.00 125.00 150.00   49
 20  \w     94.00 143.00   1.00    1.18    --   59.00 125.00 -60.00   49
 21  \w     32.00 116.00   1.00    1.18    --  118.00-111.00-150.00   84
 22  \w     82.00 178.00   1.00    1.18    --  118.00  50.00 -90.00   96
 23  \w     79.00 178.00   1.00    1.18    --  118.00  77.00-150.00   99
 24  \w     32.00 155.00   1.00    1.18    --  118.00 -64.00 150.00  123
 25  \w     32.00 116.00   1.00    1.18    --  118.00-111.00  60.00   84
 26  \w     81.00 178.00   1.00    1.18    --  118.00  64.00-120.00   97
 27  \w     81.00 178.00   1.00    1.18    --  118.00  38.00 -30.00   97
 28  \w     82.00 178.00   1.00    1.18    --  118.00  50.00 150.00   96
 29  \w     81.00 178.00   1.00    1.18    --  118.00  38.00 -60.00   97
 30  \w     32.00 116.00   1.00    1.18    --  118.00-111.00 -60.00   84
 31  \w     57.00 150.00   1.00    1.18    --  118.00 178.00  60.00   93
 32  \w     32.00 116.00   1.00    1.18    --  118.00-111.00-120.00   84
 33  \w     27.00 162.00   1.00    1.18    --  118.00 -92.00 -60.00  135
 34  \w    100.00 178.00   1.00    1.18    --  118.00 111.00-150.00   78
 35  \w     81.00 178.00   1.00    1.18    --  118.00  38.00-150.00   97
 36  \w     27.00 162.00   1.00    1.18    --  118.00 -92.00  30.00  135
 37  \w     26.00 157.00   1.00    1.18    --  118.00 -77.00 -30.00  131
 38  \w     57.00 150.00   1.00    1.18    --  118.00 178.00 -30.00   93
 39  \w     32.00 155.00   1.00    1.18    --  118.00 -64.00  30.00  123
 40  \w     34.00 155.00   1.00    1.18    --  118.00 -38.00 -90.00  121
 41  \w     81.00 178.00   1.00    1.18    --  118.00  38.00-180.00   97
 42  \w     32.00 116.00   1.00    1.18    --  118.00-111.00  90.00   84
 43  \w     82.00 178.00   1.00    1.18    --  118.00  50.00  60.00   96
 44  \w    100.00 178.00   1.00    1.18    --  118.00 111.00 120.00   78
 45  \w     32.00 155.00   1.00    1.18    --  118.00 -64.00  90.00  123
 46  \w     26.00 157.00   1.00    1.18    --  118.00 -77.00-150.00  131
 47  \w     27.00 162.00   1.00    1.18    --  118.00 -92.00  90.00  135
 48  \w     79.00 178.00   1.00    1.18    --  118.00  77.00-180.00   99
 49  \w      1.00  47.00   1.00    1.00    --    0.00 -99.00 -60.00   46
 50  \w      1.00  47.00   1.00    1.00    --    0.00 -99.00  30.00   46
 51  \w    -92.00  39.00   1.00    1.00    --    0.00 -77.00 -30.00  131
 52  \w      1.00  47.00   1.00    1.00    --    0.00 -99.00  60.00   46
 53  \w   -151.00 -20.00   1.00    1.18    --  -59.00 -77.00 120.00  131
 54  \w   -143.00 -22.00   1.00    1.18    --  -59.00 -57.00  90.00  121
 55  \w   -151.00 -20.00   1.00    1.18    --  -59.00 -77.00-150.00  131
 56  \w   -151.00 -20.00   1.00    1.18    --  -59.00 -77.00  60.00  131
 57  \w   -151.00 -20.00   1.00    1.18    --  -59.00 -77.00-180.00  131
 58  \w   -151.00 -20.00   1.00    1.18    --  -59.00 -77.00 -60.00  131
 59  \w   -151.00 -20.00   1.00    1.18    --  -59.00 -77.00 -30.00  131
 60  \w   -151.00 -20.00   1.00    1.18    --  -59.00 -77.00 150.00  131
 61  \w   -151.00 -20.00   1.00    1.18    --  -59.00 -77.00   0.00  131
 62  \w     94.00 143.00   1.00    1.18    --   59.00 125.00  30.00   49
 63  \w     19.00  46.00   1.00    1.18    --   59.00  81.00 -83.93   27
 64  \w     22.00 143.00   1.00    1.18    --   59.00  57.00 -90.00  121
 65  \w     81.00 178.00   1.00    1.18    --  118.00  64.00 -90.00   97
 66  \w     81.00 178.00   1.00    1.18    --  118.00  64.00-150.00   97
 67  \w     79.00 178.00   1.00    1.18    --  118.00  77.00  90.00   99
 68  \w     79.00 178.00   1.00    1.18    --  118.00  77.00 150.00   99
 69  \w     79.00 178.00   1.00    1.18    --  118.00  77.00 -60.00   99
 70  \w     79.00 178.00   1.00    1.18    --  118.00  77.00 -90.00   99
 71  \w     79.00 178.00   1.00    1.18    --  118.00  77.00 -30.00   99
 72  \w     81.00 178.00   1.00    1.18    --  118.00  64.00  30.00   97
 73  \w     81.00 178.00   1.00    1.18    --  118.00  64.00  60.00   97
 74  \w     79.00 178.00   1.00    1.18    --  118.00  77.00  60.00   99
 75  \w     81.00 178.00   1.00    1.18    --  118.00  64.00 120.00   97
 76  \w     81.00 178.00   1.00    1.18    --  118.00  64.00 -30.00   97
 77  \w     81.00 178.00   1.00    1.18    --  118.00  64.00   0.00   97
 78  \w     81.00 178.00   1.00    1.18    --  118.00  64.00 -60.00   97
 79  \w     81.00 178.00   1.00    1.18    --  118.00  64.00  90.00   97
 80  \w     81.00 178.00   1.00    1.18    --  118.00  64.00-180.00   97
 81  \w     79.00 178.00   1.00    1.18    --  118.00  77.00-120.00   99
 82  \w     80.00 178.00   1.00    1.18    --  118.00  66.00   4.62   98
 83  \w     80.00 178.00   1.00    1.18    --  118.00  71.00  31.11   98
 84  \w     79.00 178.00   1.00    1.18    --  118.00  77.00   0.00   99
 85  \w     79.00 178.00   1.00    1.18    --  118.00  77.00 120.00   99
 86  \w     81.00 178.00   1.00    1.18    --  118.00  60.00 -47.69   97
 87  \w     81.00 178.00   1.00    1.18    --  118.00  64.00 150.00   97
;
_diffrn_measurement_device 'four-circle diffractometer'
_diffrn_measurement_device_type 'SuperNova, Dual, Cu at zero, Atlas'
_diffrn_measurement_method '\w scans'
_diffrn_orient_matrix_type 'CrysAlisPro convention (1999,Acta A55,543-557)'
_diffrn_orient_matrix_UB_11 0.0404095000
_diffrn_orient_matrix_UB_12 0.0381730000
_diffrn_orient_matrix_UB_13 -0.0849521000
_diffrn_orient_matrix_UB_21 -0.0914109000
_diffrn_orient_matrix_UB_22 -0.1498695000
_diffrn_orient_matrix_UB_23 -0.0659588000
_diffrn_orient_matrix_UB_31 -0.1562380000
_diffrn_orient_matrix_UB_32 0.0196749000
_diffrn_orient_matrix_UB_33 -0.0099779000
_diffrn_radiation_monochromator mirror
_diffrn_radiation_probe x-ray
_diffrn_radiation_type 'Cu K\a'
_diffrn_radiation_wavelength 1.54184
_diffrn_reflns_av_R_equivalents 0.0490
_diffrn_reflns_av_unetI/netI 0.0176
_diffrn_reflns_Laue_measured_fraction_full 1.000
_diffrn_reflns_Laue_measured_fraction_max 0.998
_diffrn_reflns_limit_h_max 10
_diffrn_reflns_limit_h_min -11
_diffrn_reflns_limit_k_max 14
_diffrn_reflns_limit_k_min -14
_diffrn_reflns_limit_l_max 19
_diffrn_reflns_limit_l_min -19
_diffrn_reflns_number 58089
_diffrn_reflns_point_group_measured_fraction_full 1.000
_diffrn_reflns_point_group_measured_fraction_max 0.998
_diffrn_reflns_theta_full 67.684
_diffrn_reflns_theta_max 76.417
_diffrn_reflns_theta_min 3.098
_diffrn_source 'micro-focus sealed X-ray tube'
_diffrn_source_type 'SuperNova (Cu) X-ray Source'
_exptl_absorpt_coefficient_mu 3.374
_exptl_absorpt_correction_T_max 1.00000
_exptl_absorpt_correction_T_min 0.41858
_exptl_absorpt_correction_type multi-scan
_exptl_absorpt_process_details
;
CrysAlisPro 1.171.38.41r (Rigaku Oxford Diffraction, 2015)
Empirical absorption correction using spherical harmonics,
 implemented in SCALE3 ABSPACK scaling algorithm.
;
_exptl_crystal_colour black
_exptl_crystal_density_diffrn 1.409
_exptl_crystal_description prism
_exptl_crystal_F_000 620
_exptl_crystal_size_max 0.24
_exptl_crystal_size_mid 0.18
_exptl_crystal_size_min 0.07
_refine_diff_density_max 0.707
_refine_diff_density_min -0.580
_refine_diff_density_rms 0.056
_refine_ls_extinction_coef 0.0012(3)
_refine_ls_extinction_expression Fc^*^=kFc[1+0.001xFc^2^\l^3^/sin(2\q)]^-1/4^
_refine_ls_extinction_method 'SHELXL-2016/6 (Sheldrick 2016)'
_refine_ls_goodness_of_fit_ref 1.092
_refine_ls_hydrogen_treatment mixed
_refine_ls_matrix_type full
_refine_ls_number_parameters 436
_refine_ls_number_reflns 5860
_refine_ls_number_restraints 0
_refine_ls_restrained_S_all 1.092
_refine_ls_R_factor_all 0.0394
_refine_ls_R_factor_gt 0.0389
_refine_ls_shift/su_max 0.000
_refine_ls_shift/su_mean 0.000
_refine_ls_structure_factor_coef Fsqd
_refine_ls_weighting_details 'w=1/[\s^2^(Fo^2^)+(0.0720P)^2^+0.5265P] where P=(Fo^2^+2Fc^2^)/3'
_refine_ls_weighting_scheme calc
_refine_ls_wR_factor_gt 0.1122
_refine_ls_wR_factor_ref 0.1129
_reflns_Friedel_coverage 0.000
_reflns_number_gt 5772
_reflns_number_total 5860
_reflns_threshold_expression 'I > 2\s(I)'
_cod_data_source_file c9nj01815h2.cif
_cod_data_source_block mm7
_cod_original_cell_volume 1399.04(5)
_cod_database_code 7058540
_shelx_shelxl_version_number 2016/6
_oxdiff_exptl_absorpt_empirical_full_min 0.608
_oxdiff_exptl_absorpt_empirical_full_max 1.611
_oxdiff_exptl_absorpt_empirical_details
;
Empirical correction (ABSPACK) includes:
- Absorption correction using spherical harmonics
- Frame scaling
;
_olex2_submission_special_instructions 'No special instructions were received'

loop_
_space_group_symop_operation_xyz
'x, y, z'
'-x, -y, -z'

loop_
_atom_site_label
_atom_site_type_symbol
_atom_site_fract_x
_atom_site_fract_y
_atom_site_fract_z
_atom_site_U_iso_or_equiv
_atom_site_adp_type
_atom_site_occupancy
_atom_site_site_symmetry_order
_atom_site_calc_flag
_atom_site_refinement_flags_posn
_atom_site_refinement_flags_occupancy
_atom_site_disorder_assembly
_atom_site_disorder_group
V1 V 0.75160(3) 0.09715(2) 0.35446(2) 0.02012(10) Uani 1 1 d . . . .
O1 O 0.90168(13) 0.14793(11) 0.27236(8) 0.0228(2) Uani 1 1 d . . . .
O2 O 0.67737(16) 0.13835(12) 0.46848(9) 0.0305(3) Uani 1 1 d . . . .
O3 O 0.58349(17) 0.00578(16) 0.27942(10) 0.0491(4) Uani 1 1 d . . . .
O4 O 0.83081(18) 0.00103(14) 0.37478(11) 0.0433(4) Uani 1 1 d . . . .
O5 O 1.08478(15) 0.53826(12) 0.26359(9) 0.0282(3) Uani 1 1 d . . . .
H5 H 1.031(3) 0.507(3) 0.2987(18) 0.042 Uiso 1 1 d R . . .
N1 N 0.92312(15) 0.36480(13) 0.33405(9) 0.0215(3) Uani 1 1 d . . . .
N2 N 0.82409(15) 0.30987(12) 0.38840(9) 0.0197(2) Uani 1 1 d . . . .
N3 N 0.50581(17) 0.53523(15) 0.69044(10) 0.0281(3) Uani 1 1 d . . . .
N4 N 0.42395(18) 0.50809(15) 0.74948(10) 0.0296(3) Uani 1 1 d . . . .
N5 N 0.93021(17) 1.07116(14) 0.68079(10) 0.0265(3) Uani 1 1 d . . . .
H5B H 1.001(3) 1.045(2) 0.6580(15) 0.032 Uiso 1 1 d R . . .
C1 C 0.95456(17) 0.27054(15) 0.27439(10) 0.0200(3) Uani 1 1 d . . . .
C2 C 1.05348(17) 0.30482(15) 0.20713(10) 0.0205(3) Uani 1 1 d . . . .
C3 C 1.08534(18) 0.20536(15) 0.14367(10) 0.0215(3) Uani 1 1 d . . . .
H3 H 1.046727 0.118243 0.146538 0.026 Uiso 1 1 calc R . . .
C4 C 1.17359(18) 0.22904(16) 0.07458(11) 0.0224(3) Uani 1 1 d . . . .
C5 C 1.20570(19) 0.12644(17) 0.00874(11) 0.0264(3) Uani 1 1 d . . . .
H5A H 1.168090 0.039053 0.011117 0.032 Uiso 1 1 calc R . . .
C6 C 1.2902(2) 0.15214(19) -0.05805(12) 0.0309(4) Uani 1 1 d . . . .
H6 H 1.310912 0.082862 -0.101769 0.037 Uiso 1 1 calc R . . .
C7 C 1.3464(2) 0.2818(2) -0.06176(13) 0.0343(4) Uani 1 1 d . . . .
H7 H 1.404660 0.299259 -0.108317 0.041 Uiso 1 1 calc R . . .
C8 C 1.3178(2) 0.38289(19) 0.00107(13) 0.0327(4) Uani 1 1 d . . . .
H8 H 1.356815 0.469656 -0.002396 0.039 Uiso 1 1 calc R . . .
C9 C 1.23055(19) 0.35962(17) 0.07128(11) 0.0251(3) Uani 1 1 d . . . .
C10 C 1.1990(2) 0.46164(17) 0.13681(12) 0.0269(3) Uani 1 1 d . . . .
H10 H 1.238316 0.549338 0.134887 0.032 Uiso 1 1 calc R . . .
C11 C 1.11244(18) 0.43625(16) 0.20333(11) 0.0231(3) Uani 1 1 d . . . .
C12 C 0.77911(18) 0.39270(15) 0.44761(11) 0.0218(3) Uani 1 1 d . . . .
H12 H 0.813194 0.481601 0.448287 0.026 Uiso 1 1 calc R . . .
C13 C 0.68135(18) 0.35841(15) 0.51195(11) 0.0213(3) Uani 1 1 d . . . .
C14 C 0.63407(19) 0.45467(15) 0.57040(11) 0.0238(3) Uani 1 1 d . . . .
H14 H 0.665065 0.539813 0.564915 0.029 Uiso 1 1 calc R . . .
C15 C 0.54361(19) 0.42792(16) 0.63554(11) 0.0251(3) Uani 1 1 d . . . .
C16 C 0.3926(2) 0.61812(18) 0.80750(12) 0.0292(3) Uani 1 1 d . . . .
C17 C 0.4562(2) 0.74822(19) 0.80641(12) 0.0324(4) Uani 1 1 d . . . .
H17 H 0.522960 0.768217 0.763760 0.039 Uiso 1 1 calc R . . .
C18 C 0.4209(2) 0.8478(2) 0.86812(13) 0.0370(4) Uani 1 1 d . . . .
H18 H 0.462996 0.936291 0.867565 0.044 Uiso 1 1 calc R . . .
C19 C 0.3246(2) 0.8184(2) 0.93041(13) 0.0384(4) Uani 1 1 d . . . .
H19 H 0.302704 0.887471 0.973419 0.046 Uiso 1 1 calc R . . .
C20 C 0.2596(2) 0.6890(2) 0.93078(13) 0.0396(4) Uani 1 1 d . . . .
H20 H 0.192337 0.669234 0.973259 0.048 Uiso 1 1 calc R . . .
C21 C 0.2933(2) 0.5884(2) 0.86881(12) 0.0347(4) Uani 1 1 d . . . .
H21 H 0.248533 0.499357 0.868423 0.042 Uiso 1 1 calc R . . .
C22 C 0.4993(2) 0.30166(17) 0.64425(11) 0.0270(3) Uani 1 1 d . . . .
H22 H 0.438254 0.282722 0.689459 0.032 Uiso 1 1 calc R . . .
C23 C 0.5440(2) 0.20623(16) 0.58769(12) 0.0269(3) Uani 1 1 d . . . .
H23 H 0.513175 0.121713 0.594135 0.032 Uiso 1 1 calc R . . .
C24 C 0.63505(19) 0.23193(16) 0.52017(11) 0.0228(3) Uani 1 1 d . . . .
C25A C 0.7799(5) 0.9687(4) 0.6110(3) 0.0398(10) Uani 0.504(4) 1 d . P A 1
H25A H 0.791697 0.971863 0.548499 0.048 Uiso 0.504(4) 1 calc R P A 1
H25B H 0.689116 0.991764 0.628240 0.048 Uiso 0.504(4) 1 calc R P A 1
C25B C 0.7814(4) 0.9500(3) 0.6842(3) 0.0275(8) Uani 0.496(4) 1 d . P A 2
H25C H 0.803172 0.934301 0.741741 0.033 Uiso 0.496(4) 1 calc R P A 2
H25D H 0.686229 0.971077 0.685464 0.033 Uiso 0.496(4) 1 calc R P A 2
C26A C 0.7408(15) 0.8256(12) 0.6055(9) 0.067(4) Uani 0.504(4) 1 d . P A 1
H26A H 0.641338 0.762017 0.558836 0.101 Uiso 0.504(4) 1 calc R P A 1
H26B H 0.829324 0.801494 0.587138 0.101 Uiso 0.504(4) 1 calc R P A 1
H26C H 0.726740 0.821395 0.666882 0.101 Uiso 0.504(4) 1 calc R P A 1
C26B C 0.7491(11) 0.8280(9) 0.6008(5) 0.025(2) Uani 0.496(4) 1 d . P A 2
H26D H 0.655752 0.751631 0.602607 0.037 Uiso 0.496(4) 1 calc R P A 2
H26E H 0.726728 0.843958 0.544144 0.037 Uiso 0.496(4) 1 calc R P A 2
H26F H 0.843353 0.807282 0.600268 0.037 Uiso 0.496(4) 1 calc R P A 2
C27A C 0.9381(7) 1.0880(6) 0.7749(3) 0.0440(11) Uani 0.504(4) 1 d . P A 1
H27A H 1.048876 1.152185 0.810324 0.053 Uiso 0.504(4) 1 calc R P A 1
H27B H 0.917332 0.999957 0.779677 0.053 Uiso 0.504(4) 1 calc R P A 1
C27B C 1.0190(5) 1.1617(4) 0.7825(2) 0.0251(7) Uani 0.496(4) 1 d . P A 2
H27C H 1.045351 1.106428 0.812326 0.030 Uiso 0.496(4) 1 calc R P A 2
H27D H 1.121836 1.232845 0.782300 0.030 Uiso 0.496(4) 1 calc R P A 2
C28A C 0.8205(9) 1.1397(8) 0.8213(4) 0.0704(18) Uani 0.504(4) 1 d . P A 1
H28A H 0.710807 1.079850 0.784814 0.106 Uiso 0.504(4) 1 calc GR P A 1
H28B H 0.847884 1.231468 0.823706 0.106 Uiso 0.504(4) 1 calc GR P A 1
H28C H 0.827298 1.140949 0.885074 0.106 Uiso 0.504(4) 1 calc GR P A 1
C28B C 0.9253(5) 1.2286(5) 0.8408(3) 0.0357(9) Uani 0.496(4) 1 d . P A 2
H28D H 0.904421 1.288166 0.814119 0.053 Uiso 0.496(4) 1 calc GR P A 2
H28E H 0.987845 1.282057 0.905191 0.053 Uiso 0.496(4) 1 calc GR P A 2
H28F H 0.822837 1.159173 0.841115 0.053 Uiso 0.496(4) 1 calc GR P A 2
C29A C 0.9756(7) 1.2105(5) 0.6696(4) 0.0504(14) Uani 0.496(4) 1 d . P A 1
H29A H 0.875702 1.224540 0.666520 0.060 Uiso 0.496(4) 1 calc R P A 1
H29B H 1.049771 1.281542 0.728637 0.060 Uiso 0.496(4) 1 calc R P A 1
C29B C 0.8896(4) 1.1385(4) 0.6256(2) 0.0216(7) Uani 0.504(4) 1 d . P A 2
H29C H 0.832295 1.191704 0.658764 0.026 Uiso 0.504(4) 1 calc R P A 2
H29D H 0.819881 1.071630 0.564093 0.026 Uiso 0.504(4) 1 calc R P A 2
C30A C 1.0358(8) 1.2343(5) 0.6060(3) 0.0262(11) Uani 0.504(4) 1 d . P A 1
H30A H 0.956671 1.179038 0.546775 0.039 Uiso 0.504(4) 1 calc GR P A 1
H30B H 1.129479 1.212847 0.602374 0.039 Uiso 0.504(4) 1 calc GR P A 1
H30C H 1.069818 1.330378 0.617593 0.039 Uiso 0.504(4) 1 calc GR P A 1
C30B C 1.0682(13) 1.2422(12) 0.6112(10) 0.105(5) Uani 0.496(4) 1 d . P A 2
H30D H 1.047953 1.285365 0.569947 0.157 Uiso 0.496(4) 1 calc GR P A 2
H30E H 1.127315 1.188911 0.583164 0.157 Uiso 0.496(4) 1 calc GR P A 2
H30F H 1.132255 1.311866 0.672341 0.157 Uiso 0.496(4) 1 calc GR P A 2

loop_
_atom_site_aniso_label
_atom_site_aniso_U_11
_atom_site_aniso_U_22
_atom_site_aniso_U_33
_atom_site_aniso_U_23
_atom_site_aniso_U_13
_atom_site_aniso_U_12
V1 0.02226(16) 0.01727(15) 0.02399(15) 0.00804(10) 0.01139(10) 0.01053(11)
O1 0.0265(5) 0.0202(5) 0.0272(5) 0.0108(4) 0.0141(4) 0.0127(4)
O2 0.0458(7) 0.0244(6) 0.0365(6) 0.0167(5) 0.0256(5) 0.0235(5)
O3 0.0341(7) 0.0554(9) 0.0336(7) 0.0149(6) 0.0063(6) -0.0043(6)
O4 0.0548(8) 0.0454(7) 0.0694(9) 0.0418(7) 0.0472(8) 0.0401(7)
O5 0.0347(6) 0.0237(5) 0.0358(6) 0.0149(5) 0.0197(5) 0.0172(5)
N1 0.0212(6) 0.0217(6) 0.0260(6) 0.0114(5) 0.0117(5) 0.0107(5)
N2 0.0195(6) 0.0202(6) 0.0236(6) 0.0101(5) 0.0093(5) 0.0104(5)
N3 0.0283(7) 0.0322(7) 0.0274(7) 0.0087(6) 0.0102(5) 0.0182(6)
N4 0.0315(7) 0.0330(7) 0.0275(7) 0.0081(6) 0.0107(6) 0.0192(6)
N5 0.0255(7) 0.0232(6) 0.0351(7) 0.0087(6) 0.0114(6) 0.0161(6)
C1 0.0183(6) 0.0216(7) 0.0233(7) 0.0095(5) 0.0063(5) 0.0105(5)
C2 0.0185(7) 0.0242(7) 0.0232(7) 0.0108(6) 0.0078(5) 0.0114(6)
C3 0.0218(7) 0.0230(7) 0.0242(7) 0.0103(6) 0.0077(6) 0.0125(6)
C4 0.0194(7) 0.0281(8) 0.0240(7) 0.0110(6) 0.0080(6) 0.0132(6)
C5 0.0265(8) 0.0302(8) 0.0274(8) 0.0106(6) 0.0093(6) 0.0168(6)
C6 0.0300(8) 0.0399(9) 0.0278(8) 0.0113(7) 0.0124(6) 0.0205(7)
C7 0.0333(9) 0.0444(10) 0.0322(8) 0.0189(8) 0.0181(7) 0.0186(8)
C8 0.0336(9) 0.0382(9) 0.0373(9) 0.0222(8) 0.0197(7) 0.0181(7)
C9 0.0229(7) 0.0312(8) 0.0282(8) 0.0155(6) 0.0108(6) 0.0143(6)
C10 0.0280(8) 0.0274(8) 0.0349(8) 0.0183(7) 0.0144(7) 0.0148(6)
C11 0.0229(7) 0.0237(7) 0.0277(7) 0.0112(6) 0.0095(6) 0.0132(6)
C12 0.0229(7) 0.0188(7) 0.0277(7) 0.0091(6) 0.0094(6) 0.0121(6)
C13 0.0207(7) 0.0205(7) 0.0254(7) 0.0079(6) 0.0088(6) 0.0116(6)
C14 0.0252(7) 0.0208(7) 0.0275(7) 0.0070(6) 0.0093(6) 0.0132(6)
C15 0.0245(7) 0.0252(7) 0.0260(7) 0.0057(6) 0.0090(6) 0.0140(6)
C16 0.0289(8) 0.0356(9) 0.0255(7) 0.0047(6) 0.0039(6) 0.0221(7)
C17 0.0317(8) 0.0363(9) 0.0294(8) 0.0055(7) 0.0063(7) 0.0207(7)
C18 0.0370(9) 0.0355(9) 0.0357(9) 0.0019(7) 0.0013(7) 0.0236(8)
C19 0.0391(10) 0.0461(11) 0.0298(9) -0.0009(8) 0.0023(7) 0.0317(9)
C20 0.0401(10) 0.0552(12) 0.0279(8) 0.0078(8) 0.0103(7) 0.0311(9)
C21 0.0385(9) 0.0417(10) 0.0293(8) 0.0106(7) 0.0096(7) 0.0248(8)
C22 0.0278(8) 0.0307(8) 0.0263(7) 0.0109(6) 0.0140(6) 0.0151(7)
C23 0.0318(8) 0.0241(7) 0.0305(8) 0.0132(6) 0.0150(6) 0.0141(6)
C24 0.0254(7) 0.0229(7) 0.0260(7) 0.0091(6) 0.0125(6) 0.0155(6)
C25A 0.048(2) 0.0281(18) 0.039(2) 0.0047(15) -0.0074(16) 0.0210(16)
C25B 0.0221(15) 0.0260(16) 0.0398(19) 0.0172(14) 0.0106(13) 0.0113(13)
C26A 0.039(6) 0.029(6) 0.121(9) 0.017(5) -0.010(5) 0.016(4)
C26B 0.023(4) 0.022(4) 0.026(3) 0.008(3) 0.010(3) 0.007(3)
C27A 0.056(3) 0.047(3) 0.0326(19) 0.0045(18) 0.0015(18) 0.035(3)
C27B 0.0255(17) 0.0309(19) 0.0250(16) 0.0148(14) 0.0066(13) 0.0144(16)
C28A 0.100(5) 0.099(5) 0.045(3) 0.029(3) 0.045(3) 0.070(5)
C28B 0.038(2) 0.045(2) 0.0258(17) 0.0097(15) 0.0144(15) 0.0215(19)
C29A 0.057(3) 0.034(2) 0.081(4) 0.032(3) 0.035(3) 0.029(2)
C29B 0.0242(16) 0.0267(17) 0.0172(13) 0.0061(12) 0.0023(12) 0.0163(15)
C30A 0.023(2) 0.0208(19) 0.0287(18) 0.0085(15) -0.0071(15) 0.0059(15)
C30B 0.052(5) 0.111(7) 0.224(12) 0.141(8) 0.056(6) 0.039(5)

loop_
_atom_type_symbol
_atom_type_description
_atom_type_scat_dispersion_real
_atom_type_scat_dispersion_imag
_atom_type_scat_source
C C 0.0181 0.0091 'International Tables Vol C Tables 4.2.6.8 and 6.1.1.4'
H H 0.0000 0.0000 'International Tables Vol C Tables 4.2.6.8 and 6.1.1.4'
N N 0.0311 0.0180 'International Tables Vol C Tables 4.2.6.8 and 6.1.1.4'
O O 0.0492 0.0322 'International Tables Vol C Tables 4.2.6.8 and 6.1.1.4'
V V 0.0687 2.1097 'International Tables Vol C Tables 4.2.6.8 and 6.1.1.4'

loop_
_geom_angle_atom_site_label_1
_geom_angle_atom_site_label_2
_geom_angle_atom_site_label_3
_geom_angle
O1 V1 N2 73.53(4)
O2 V1 O1 151.65(5)
O2 V1 N2 81.79(5)
O3 V1 O1 101.14(6)
O3 V1 O2 100.97(7)
O3 V1 O4 110.31(9)
O3 V1 N2 112.22(7)
O4 V1 O1 92.43(5)
O4 V1 O2 96.32(6)
O4 V1 N2 136.99(7)
C1 O1 V1 118.72(9)
C24 O2 V1 137.36(10)
C11 O5 H5 106.4(17)
C1 N1 N2 109.22(12)
N1 N2 V1 115.76(9)
C12 N2 V1 129.21(10)
C12 N2 N1 114.81(12)
N4 N3 C15 113.70(14)
N3 N4 C16 113.63(15)
C25A N5 H5B 101.6(15)
C25A N5 C29A 108.6(3)
C25B N5 H5B 110.8(15)
C27A N5 H5B 111.7(14)
C27A N5 C25A 119.0(3)
C27A N5 C29A 110.9(3)
C27B N5 H5B 101.6(15)
C27B N5 C25B 106.8(2)
C29A N5 H5B 103.8(15)
C29B N5 H5B 108.0(14)
C29B N5 C25B 113.3(2)
C29B N5 C27B 115.7(2)
O1 C1 N1 122.49(13)
O1 C1 C2 118.80(13)
N1 C1 C2 118.71(13)
C3 C2 C1 118.78(13)
C3 C2 C11 119.06(13)
C11 C2 C1 122.12(13)
C2 C3 H3 119.0
C2 C3 C4 122.04(14)
C4 C3 H3 119.0
C3 C4 C5 122.13(14)
C3 C4 C9 118.30(14)
C9 C4 C5 119.57(14)
C4 C5 H5A 119.6
C6 C5 C4 120.75(16)
C6 C5 H5A 119.6
C5 C6 H6 120.1
C5 C6 C7 119.80(16)
C7 C6 H6 120.1
C6 C7 H7 119.6
C8 C7 C6 120.74(16)
C8 C7 H7 119.6
C7 C8 H8 119.6
C7 C8 C9 120.89(16)
C9 C8 H8 119.6
C4 C9 C8 118.25(15)
C10 C9 C4 119.58(14)
C10 C9 C8 122.17(15)
C9 C10 H10 119.4
C11 C10 C9 121.14(14)
C11 C10 H10 119.4
O5 C11 C2 121.90(14)
O5 C11 C10 118.22(14)
C10 C11 C2 119.88(14)
N2 C12 H12 118.0
N2 C12 C13 123.99(13)
C13 C12 H12 118.0
C14 C13 C12 119.12(13)
C14 C13 C24 119.23(14)
C24 C13 C12 121.63(13)
C13 C14 H14 119.3
C15 C14 C13 121.34(14)
C15 C14 H14 119.3
C14 C15 N3 115.18(14)
C14 C15 C22 119.16(14)
C22 C15 N3 125.65(14)
C17 C16 N4 124.71(16)
C21 C16 N4 114.94(16)
C21 C16 C17 120.34(16)
C16 C17 H17 120.3
C18 C17 C16 119.41(18)
C18 C17 H17 120.3
C17 C18 H18 120.0
C19 C18 C17 120.04(19)
C19 C18 H18 120.0
C18 C19 H19 119.7
C18 C19 C20 120.66(17)
C20 C19 H19 119.7
C19 C20 H20 120.1
C19 C20 C21 119.71(18)
C21 C20 H20 120.1
C16 C21 C20 119.82(19)
C16 C21 H21 120.1
C20 C21 H21 120.1
C15 C22 H22 119.8
C23 C22 C15 120.37(14)
C23 C22 H22 119.8
C22 C23 H23 119.5
C22 C23 C24 120.95(15)
C24 C23 H23 119.5
O2 C24 C13 122.16(14)
O2 C24 C23 118.89(14)
C23 C24 C13 118.93(14)
N5 C25A H25A 109.1
N5 C25A H25B 109.1
N5 C25A C26A 112.5(5)
H25A C25A H25B 107.8
C26A C25A H25A 109.1
C26A C25A H25B 109.1
N5 C25B H25C 109.9
N5 C25B H25D 109.9
H25C C25B H25D 108.3
C26B C25B N5 109.1(4)
C26B C25B H25C 109.9
C26B C25B H25D 109.9
C25A C26A H26A 109.5
C25A C26A H26B 109.5
C25A C26A H26C 109.5
H26A C26A H26B 109.5
H26A C26A H26C 109.5
H26B C26A H26C 109.5
C25B C26B H26D 109.5
C25B C26B H26E 109.5
C25B C26B H26F 109.5
H26D C26B H26E 109.5
H26D C26B H26F 109.5
H26E C26B H26F 109.5
N5 C27A H27A 108.6
N5 C27A H27B 108.6
N5 C27A C28A 114.8(4)
H27A C27A H27B 107.6
C28A C27A H27A 108.6
C28A C27A H27B 108.6
N5 C27B H27C 108.7
N5 C27B H27D 108.7
H27C C27B H27D 107.6
C28B C27B N5 114.1(3)
C28B C27B H27C 108.7
C28B C27B H27D 108.7
C27A C28A H28A 109.5
C27A C28A H28B 109.5
C27A C28A H28C 109.5
H28A C28A H28B 109.5
H28A C28A H28C 109.5
H28B C28A H28C 109.5
C27B C28B H28D 109.5
C27B C28B H28E 109.5
C27B C28B H28F 109.5
H28D C28B H28E 109.5
H28D C28B H28F 109.5
H28E C28B H28F 109.5
N5 C29A H29A 106.6
N5 C29A H29B 106.6
H29A C29A H29B 106.6
C30A C29A N5 122.8(4)
C30A C29A H29A 106.6
C30A C29A H29B 106.6
N5 C29B H29C 110.6
N5 C29B H29D 110.6
N5 C29B C30B 105.7(4)
H29C C29B H29D 108.7
C30B C29B H29C 110.6
C30B C29B H29D 110.6
C29A C30A H30A 109.5
C29A C30A H30B 109.5
C29A C30A H30C 109.5
H30A C30A H30B 109.5
H30A C30A H30C 109.5
H30B C30A H30C 109.5
C29B C30B H30D 109.5
C29B C30B H30E 109.5
C29B C30B H30F 109.5
H30D C30B H30E 109.5
H30D C30B H30F 109.5
H30E C30B H30F 109.5

loop_
_geom_bond_atom_site_label_1
_geom_bond_atom_site_label_2
_geom_bond_distance
V1 O1 1.9822(11)
V1 O2 1.9017(12)
V1 O3 1.6106(14)
V1 O4 1.6358(13)
V1 N2 2.1505(12)
O1 C1 1.3008(18)
O2 C24 1.3169(18)
O5 H5 0.83(3)
O5 C11 1.3573(19)
N1 N2 1.3921(17)
N1 C1 1.3105(19)
N2 C12 1.2964(19)
N3 N4 1.259(2)
N3 C15 1.426(2)
N4 C16 1.431(2)
N5 H5B 0.86(2)
N5 C25A 1.489(4)
N5 C25B 1.561(3)
N5 C27A 1.397(5)
N5 C27B 1.533(4)
N5 C29A 1.576(4)
N5 C29B 1.449(3)
C1 C2 1.473(2)
C2 C3 1.379(2)
C2 C11 1.430(2)
C3 H3 0.9500
C3 C4 1.412(2)
C4 C5 1.422(2)
C4 C9 1.418(2)
C5 H5A 0.9500
C5 C6 1.369(2)
C6 H6 0.9500
C6 C7 1.410(3)
C7 H7 0.9500
C7 C8 1.371(3)
C8 H8 0.9500
C8 C9 1.421(2)
C9 C10 1.412(2)
C10 H10 0.9500
C10 C11 1.375(2)
C12 H12 0.9500
C12 C13 1.429(2)
C13 C14 1.407(2)
C13 C24 1.412(2)
C14 H14 0.9500
C14 C15 1.380(2)
C15 C22 1.414(2)
C16 C17 1.398(3)
C16 C21 1.386(3)
C17 H17 0.9500
C17 C18 1.386(2)
C18 H18 0.9500
C18 C19 1.381(3)
C19 H19 0.9500
C19 C20 1.387(3)
C20 H20 0.9500
C20 C21 1.388(3)
C21 H21 0.9500
C22 H22 0.9500
C22 C23 1.374(2)
C23 H23 0.9500
C23 C24 1.411(2)
C25A H25A 0.9900
C25A H25B 0.9900
C25A C26A 1.524(12)
C25B H25C 0.9900
C25B H25D 0.9900
C25B C26B 1.473(9)
C26A H26A 0.9800
C26A H26B 0.9800
C26A H26C 0.9800
C26B H26D 0.9800
C26B H26E 0.9800
C26B H26F 0.9800
C27A H27A 0.9900
C27A H27B 0.9900
C27A C28A 1.523(6)
C27B H27C 0.9900
C27B H27D 0.9900
C27B C28B 1.508(5)
C28A H28A 0.9800
C28A H28B 0.9800
C28A H28C 0.9800
C28B H28D 0.9800
C28B H28E 0.9800
C28B H28F 0.9800
C29A H29A 0.9900
C29A H29B 0.9900
C29A C30A 1.213(8)
C29B H29C 0.9900
C29B H29D 0.9900
C29B C30B 1.704(11)
C30A H30A 0.9800
C30A H30B 0.9800
C30A H30C 0.9800
C30B H30D 0.9800
C30B H30E 0.9800
C30B H30F 0.9800

loop_
_geom_hbond_atom_site_label_D
_geom_hbond_atom_site_label_H
_geom_hbond_atom_site_label_A
_geom_hbond_distance_DH
_geom_hbond_distance_HA
_geom_hbond_distance_DA
_geom_hbond_angle_DHA
_geom_hbond_site_symmetry_A
O5 H5 N1 0.83(3) 1.84(3) 2.6054(17) 151(2) .
N5 H5B O4 0.86(2) 1.86(2) 2.7108(18) 172(2) 2_766
